data_4106645
loop_
_publ_author_name
'Wei Luo'
'Lev N. Zakharov'
'Shih-Yuan Liu'

_publ_section_title
;
 1,2-BN Cyclohexane: Synthesis, Structure, Dynamics, and Reactivity
;
_journal_name_full 'Journal of the American Chemical Society'
_journal_page_first 13006
_journal_page_last 13009
_journal_paper_doi 10.1021/ja206497x
_journal_volume 133
_journal_year 2011
_chemical_formula_sum 'C4 H12 B N'
_chemical_formula_weight 84.96
_chemical_name_systematic
;
 ?
;
_space_group_IT_number 2
_symmetry_cell_setting triclinic
_symmetry_space_group_name_Hall '-P 1'
_symmetry_space_group_name_H-M 'P -1'
_atom_sites_solution_hydrogens difmap
_atom_sites_solution_primary direct
_atom_sites_solution_secondary difmap
_audit_creation_method SHELXLTL
_cell_angle_alpha 81.3280(10)
_cell_angle_beta 85.8470(10)
_cell_angle_gamma 74.0130(10)
_cell_formula_units_Z 2
_cell_length_a 5.3364(4)
_cell_length_b 5.5873(5)
_cell_length_c 9.8555(8)
_cell_measurement_reflns_used 2163
_cell_measurement_temperature 173(2)
_cell_measurement_theta_max 28.21
_cell_measurement_theta_min 3.83
_cell_volume 279.11(4)
_computing_cell_refinement 'Bruker SAINT'
_computing_data_collection 'Bruker SMART'
_computing_data_reduction 'Bruker SAINT'
_computing_molecular_graphics 'Bruker SHELXTL'
_computing_publication_material 'Bruker SHELXTL'
_computing_structure_refinement 'Bruker SHELXTL'
_computing_structure_solution 'Bruker SHELXTL'
_diffrn_ambient_temperature 173(2)
_diffrn_measured_fraction_theta_full 0.992
_diffrn_measured_fraction_theta_max 0.992
_diffrn_measurement_device_type 'Bruker Apex CCD area detector'
_diffrn_measurement_method 'phi and omega scans'
_diffrn_radiation_monochromator graphite
_diffrn_radiation_source 'fine-focus sealed tube'
_diffrn_radiation_type MoK\a
_diffrn_radiation_wavelength 0.71073
_diffrn_reflns_av_R_equivalents 0.0106
_diffrn_reflns_av_sigmaI/netI 0.0106
_diffrn_reflns_limit_h_max 6
_diffrn_reflns_limit_h_min -6
_diffrn_reflns_limit_k_max 7
_diffrn_reflns_limit_k_min -7
_diffrn_reflns_limit_l_max 12
_diffrn_reflns_limit_l_min -12
_diffrn_reflns_number 3136
_diffrn_reflns_theta_full 26.99
_diffrn_reflns_theta_max 26.99
_diffrn_reflns_theta_min 2.09
_exptl_absorpt_coefficient_mu 0.057
_exptl_absorpt_correction_T_max 0.9932
_exptl_absorpt_correction_T_min 0.9808
_exptl_absorpt_correction_type multi-scan
_exptl_absorpt_process_details SADABS
_exptl_crystal_colour colorless
_exptl_crystal_density_diffrn 1.011
_exptl_crystal_description prizm
_exptl_crystal_F_000 96
_exptl_crystal_size_max 0.34
_exptl_crystal_size_mid 0.21
_exptl_crystal_size_min 0.12
_refine_diff_density_max 0.235
_refine_diff_density_min -0.235
_refine_diff_density_rms 0.050
_refine_ls_extinction_method none
_refine_ls_goodness_of_fit_ref 1.085
_refine_ls_hydrogen_treatment refall
_refine_ls_matrix_type full
_refine_ls_number_parameters 103
_refine_ls_number_reflns 1214
_refine_ls_number_restraints 0
_refine_ls_restrained_S_all 1.085
_refine_ls_R_factor_all 0.0419
_refine_ls_R_factor_gt 0.0401
_refine_ls_shift/su_max 0.000
_refine_ls_shift/su_mean 0.000
_refine_ls_structure_factor_coef Fsqd
_refine_ls_weighting_details 'calc w=1/[\s^2^(Fo^2^)+(0.0672P)^2^+0.0400P] where P=(Fo^2^+2Fc^2^)/3'
_refine_ls_weighting_scheme calc
_refine_ls_wR_factor_gt 0.1141
_refine_ls_wR_factor_ref 0.1168
_reflns_number_gt 1132
_reflns_number_total 1214
_reflns_threshold_expression >2sigma(I)
_cod_data_source_file ja206497x_si_004.cif
_cod_data_source_block liu89
_cod_database_code 4106645

loop_
_symmetry_equiv_pos_as_xyz
'x, y, z'
'-x, -y, -z'

loop_
_atom_site_label
_atom_site_type_symbol
_atom_site_fract_x
_atom_site_fract_y
_atom_site_fract_z
_atom_site_U_iso_or_equiv
_atom_site_adp_type
_atom_site_occupancy
_atom_site_symmetry_multiplicity
_atom_site_calc_flag
N1 N 1.13161(14) 0.65440(14) 0.12902(7) 0.0266(3) Uani 1 1 d
B1 B 0.82369(19) 0.76187(18) 0.10172(10) 0.0269(3) Uani 1 1 d
C1 C 1.18868(17) 0.55897(17) 0.27606(9) 0.0300(3) Uani 1 1 d
C2 C 1.06964(18) 0.76365(18) 0.36558(9) 0.0311(3) Uani 1 1 d
C3 C 0.77460(18) 0.86464(19) 0.35246(9) 0.0321(3) Uani 1 1 d
C4 C 0.70426(17) 0.96798(17) 0.20342(10) 0.0299(3) Uani 1 1 d
H1A H 1.379(3) 0.498(2) 0.2865(12) 0.040(3) Uiso 1 1 d
H1B H 0.742(2) 0.590(2) 0.1266(11) 0.033(3) Uiso 1 1 d
H1C H 1.115(2) 0.417(2) 0.3022(11) 0.033(3) Uiso 1 1 d
H1N H 1.211(2) 0.778(2) 0.1008(12) 0.034(3) Uiso 1 1 d
H2A H 1.116(2) 0.695(2) 0.4614(13) 0.043(3) Uiso 1 1 d
H2B H 0.809(2) 0.837(2) -0.0140(11) 0.036(3) Uiso 1 1 d
H2C H 1.152(2) 0.901(2) 0.3397(11) 0.035(3) Uiso 1 1 d
H2N H 1.200(3) 0.533(2) 0.0797(13) 0.044(3) Uiso 1 1 d
H3A H 0.709(3) 0.996(2) 0.4150(14) 0.049(3) Uiso 1 1 d
H3B H 0.694(2) 0.726(2) 0.3851(12) 0.036(3) Uiso 1 1 d
H4A H 0.515(3) 1.026(2) 0.1975(13) 0.043(3) Uiso 1 1 d
H4B H 0.767(2) 1.120(2) 0.1769(12) 0.036(3) Uiso 1 1 d

loop_
_atom_site_aniso_label
_atom_site_aniso_U_11
_atom_site_aniso_U_22
_atom_site_aniso_U_33
_atom_site_aniso_U_23
_atom_site_aniso_U_13
_atom_site_aniso_U_12
N1 0.0274(4) 0.0288(4) 0.0251(4) -0.0093(3) 0.0044(3) -0.0083(3)
B1 0.0268(5) 0.0285(5) 0.0265(5) -0.0067(4) -0.0003(4) -0.0077(4)
C1 0.0278(5) 0.0314(5) 0.0291(5) -0.0040(4) -0.0007(3) -0.0053(4)
C2 0.0327(5) 0.0385(5) 0.0244(5) -0.0081(4) 0.0003(3) -0.0121(4)
C3 0.0310(5) 0.0382(5) 0.0290(5) -0.0135(4) 0.0071(4) -0.0097(4)
C4 0.0281(5) 0.0271(5) 0.0339(5) -0.0085(4) 0.0006(4) -0.0044(4)

loop_
_atom_type_symbol
_atom_type_description
_atom_type_scat_dispersion_real
_atom_type_scat_dispersion_imag
_atom_type_scat_source
C C 0.0033 0.0016 'International Tables Vol C Tables 4.2.6.8 and 6.1.1.4'
H H 0.0000 0.0000 'International Tables Vol C Tables 4.2.6.8 and 6.1.1.4'
B B 0.0013 0.0007 'International Tables Vol C Tables 4.2.6.8 and 6.1.1.4'
N N 0.0061 0.0033 'International Tables Vol C Tables 4.2.6.8 and 6.1.1.4'

loop_
_geom_angle_atom_site_label_1
_geom_angle_atom_site_label_2
_geom_angle_atom_site_label_3
_geom_angle
C1 N1 B1 113.13(6)
C1 N1 H1N 108.8(7)
B1 N1 H1N 109.1(7)
C1 N1 H2N 109.0(8)
B1 N1 H2N 109.6(8)
H1N N1 H2N 107.0(11)
C4 B1 N1 107.47(7)
C4 B1 H1B 112.2(5)
N1 B1 H1B 104.9(6)
C4 B1 H2B 115.5(5)
N1 B1 H2B 105.5(6)
H1B B1 H2B 110.4(8)
N1 C1 C2 110.58(7)
N1 C1 H1A 109.4(7)
C2 C1 H1A 110.8(7)
N1 C1 H1C 107.6(7)
C2 C1 H1C 110.2(7)
H1A C1 H1C 108.1(10)
C1 C2 C3 112.66(7)
C1 C2 H2A 108.0(7)
C3 C2 H2A 111.3(7)
C1 C2 H2C 108.7(7)
C3 C2 H2C 109.5(7)
H2A C2 H2C 106.4(9)
C2 C3 C4 110.90(7)
C2 C3 H3A 108.4(8)
C4 C3 H3A 111.9(8)
C2 C3 H3B 108.4(7)
C4 C3 H3B 109.7(7)
H3A C3 H3B 107.4(10)
C3 C4 B1 111.86(7)
C3 C4 H4A 109.2(7)
B1 C4 H4A 110.5(7)
C3 C4 H4B 108.2(7)
B1 C4 H4B 111.4(7)
H4A C4 H4B 105.6(10)

loop_
_geom_bond_atom_site_label_1
_geom_bond_atom_site_label_2
_geom_bond_distance
N1 C1 1.4894(11)
N1 B1 1.6140(12)
N1 H1N 0.907(12)
N1 H2N 0.874(14)
B1 C4 1.6088(12)
B1 H1B 1.147(10)
B1 H2B 1.154(11)
C1 C2 1.5207(12)
C1 H1A 0.987(13)
C1 H1C 0.971(11)
C2 C3 1.5271(13)
C2 H2A 0.987(12)
C2 H2C 0.979(11)
C3 C4 1.5286(13)
C3 H3A 1.002(13)
C3 H3B 0.989(11)
C4 H4A 0.976(13)
C4 H4B 0.993(11)

loop_
_geom_torsion_atom_site_label_1
_geom_torsion_atom_site_label_2
_geom_torsion_atom_site_label_3
_geom_torsion_atom_site_label_4
_geom_torsion
C1 N1 B1 C4 53.73(9)
B1 N1 C1 C2 -57.02(9)
N1 C1 C2 C3 58.33(10)
C1 C2 C3 C4 -57.77(10)
C2 C3 C4 B1 55.52(10)
N1 B1 C4 C3 -52.26(9)
